data_4103969
loop_
_publ_author_name
'Sven Krieck'
'Helmar G\"orls'
'Lian Yu'
'Markus Reiher'
'Matthias Westerhausen'

_publ_contact_author
;
      Matthias Westerhausen
      Institut f\"ur anorganische und analytische Chemie
      Friedrich-Schiller-Universit\"at Jena
      August-Bebel-Str. 2
      07743 Jena
      Germany
;
_publ_contact_author_email m.we@uni-jena.de
_publ_contact_author_fax '03641 948 102'
_publ_contact_author_phone '03641 948 110'
_publ_section_title
;
 Stable "Inverse" Sandwich Complex with Unprecedented Organocalcium(I):
 Crystal Structures of [(thf)2Mg(Br)-C6H2-2,4,6-Ph3] and
 [(thf)3Ca{\m-C6H3-1,3,5-Ph3}Ca(thf)3]
;
_journal_name_full 'Journal of the American Chemical Society'
_journal_page_first 2977
_journal_page_last 2985
_journal_paper_doi 10.1021/ja808524y
_journal_volume 131
_journal_year 2009
_chemical_formula_moiety 'C48 H66 Ca2 O6'
_chemical_formula_sum 'C48 H66 Ca2 O6'
_chemical_formula_weight 819.17
_chemical_name_systematic
; 
 ? 
;
_space_group_IT_number 176
_symmetry_cell_setting hexagonal
_symmetry_space_group_name_Hall '-P 6c'
_symmetry_space_group_name_H-M 'P 63/m'
_atom_sites_solution_hydrogens geom
_atom_sites_solution_primary direct
_atom_sites_solution_secondary difmap
_audit_creation_method SHELXL-97
_cell_angle_alpha 90.00
_cell_angle_beta 90.00
_cell_angle_gamma 120.00
_cell_formula_units_Z 2
_cell_length_a 14.3116(16)
_cell_length_b 14.3116(16)
_cell_length_c 13.612(2)
_cell_measurement_reflns_used 13247
_cell_measurement_temperature 183(2)
_cell_measurement_theta_max 27.41
_cell_measurement_theta_min 3.22
_cell_volume 2414.5(5)
_computing_cell_refinement DENZO
_computing_data_collection COLLECT
_computing_data_reduction DENZO
_computing_molecular_graphics SHELXTL/PC
_computing_publication_material SHELXL-97
_computing_structure_refinement 'SHELXL-97 (Sheldrick, 1997)'
_computing_structure_solution 'SHELXS-97 (Sheldrick, 1990)'
_diffrn_ambient_temperature 183(2)
_diffrn_measured_fraction_theta_full 0.991
_diffrn_measured_fraction_theta_max 0.991
_diffrn_measurement_device_type KappaCCD
_diffrn_measurement_method 'phi- + omega-scan'
_diffrn_radiation_monochromator graphite
_diffrn_radiation_source 'fine-focus sealed tube'
_diffrn_radiation_type MoK\a
_diffrn_radiation_wavelength 0.71073
_diffrn_reflns_av_R_equivalents 0.0932
_diffrn_reflns_av_sigmaI/netI 0.0452
_diffrn_reflns_limit_h_max 15
_diffrn_reflns_limit_h_min -18
_diffrn_reflns_limit_k_max 18
_diffrn_reflns_limit_k_min -18
_diffrn_reflns_limit_l_max 15
_diffrn_reflns_limit_l_min -17
_diffrn_reflns_number 13247
_diffrn_reflns_theta_full 27.41
_diffrn_reflns_theta_max 27.41
_diffrn_reflns_theta_min 3.22
_exptl_absorpt_coefficient_mu 0.279
_exptl_absorpt_correction_type none
_exptl_crystal_colour grey
_exptl_crystal_density_diffrn 1.127
_exptl_crystal_density_method 'not measured'
_exptl_crystal_description prism
_exptl_crystal_F_000 884
_exptl_crystal_size_max 0.04
_exptl_crystal_size_mid 0.04
_exptl_crystal_size_min 0.04
_refine_diff_density_max 0.949
_refine_diff_density_min -0.654
_refine_diff_density_rms 0.102
_refine_ls_extinction_method none
_refine_ls_goodness_of_fit_ref 1.070
_refine_ls_hydrogen_treatment constr
_refine_ls_matrix_type full
_refine_ls_number_parameters 95
_refine_ls_number_reflns 1901
_refine_ls_number_restraints 0
_refine_ls_restrained_S_all 1.070
_refine_ls_R_factor_all 0.1435
_refine_ls_R_factor_gt 0.1057
_refine_ls_shift/su_max 0.028
_refine_ls_shift/su_mean 0.004
_refine_ls_structure_factor_coef Fsqd
_refine_ls_weighting_details 'calc w=1/[\s^2^(Fo^2^)+(0.1856P)^2^+2.9345P] where P=(Fo^2^+2Fc^2^)/3'
_refine_ls_weighting_scheme calc
_refine_ls_wR_factor_gt 0.2877
_refine_ls_wR_factor_ref 0.3328
_reflns_number_gt 1293
_reflns_number_total 1901
_reflns_threshold_expression >2sigma(I)
_cod_data_source_file ja808524y_si_001_1.cif
_cod_data_source_block FO3333
_cod_original_sg_symbol_Hall -P6c
_cod_database_code 4103969

loop_
_symmetry_equiv_pos_as_xyz
'x, y, z'
'-y, x-y, z'
'-x+y, -x, z'
'-x, -y, z+1/2'
'y, -x+y, z+1/2'
'x-y, x, z+1/2'
'-x, -y, -z'
'y, -x+y, -z'
'x-y, x, -z'
'x, y, -z-1/2'
'-y, x-y, -z-1/2'
'-x+y, -x, -z-1/2'

loop_
_atom_site_label
_atom_site_type_symbol
_atom_site_fract_x
_atom_site_fract_y
_atom_site_fract_z
_atom_site_U_iso_or_equiv
_atom_site_adp_type
_atom_site_occupancy
_atom_site_symmetry_multiplicity
_atom_site_calc_flag
_atom_site_refinement_flags
_atom_site_disorder_assembly
_atom_site_disorder_group
Ca Ca 0.6667 0.3333 0.40719(11) 0.0478(6) Uani 1 3 d S . .
O1 O 0.7819(3) 0.3072(3) 0.5188(3) 0.0683(10) Uani 1 1 d . . .
C1 C 0.6474(4) 0.2236(4) 0.2500 0.0438(13) Uani 1 2 d S . .
H1A H 0.6343 0.1507 0.2500 0.053 Uiso 1 2 d S . .
C2 C 0.5549(4) 0.2424(4) 0.2500 0.0432(13) Uani 1 2 d S . .
C3 C 0.4466(4) 0.1528(4) 0.2500 0.0478(13) Uani 1 2 d S . .
C4 C 0.3543(5) 0.1673(5) 0.2500 0.0577(16) Uani 1 2 d S A .
H4A H 0.3648 0.2383 0.2500 0.069 Uiso 1 2 calc SR . .
C5 C 0.2488(5) 0.0788(6) 0.2500 0.070(2) Uani 1 2 d S . .
H5A H 0.1895 0.0911 0.2500 0.084 Uiso 1 2 calc SR A .
C6 C 0.2300(5) -0.0239(5) 0.2500 0.071(2) Uani 1 2 d S A .
H6A H 0.1582 -0.0830 0.2500 0.086 Uiso 1 2 calc SR . .
C7 C 0.3175(5) -0.0416(5) 0.2500 0.0605(17) Uani 1 2 d S . .
H7A H 0.3048 -0.1134 0.2500 0.073 Uiso 1 2 calc SR A .
C8 C 0.4210(5) 0.0425(5) 0.2500 0.0499(14) Uani 1 2 d S A .
H8A H 0.4784 0.0272 0.2500 0.060 Uiso 1 2 calc SR . .
C9 C 0.8329(9) 0.3540(10) 0.6078(9) 0.065(3) Uiso 0.50 1 d P A 1
H9A H 0.7791 0.3262 0.6616 0.079 Uiso 0.50 1 calc PR A 1
H9B H 0.8639 0.4331 0.6042 0.079 Uiso 0.50 1 calc PR A 1
C9A C 0.8663(11) 0.3982(11) 0.5735(10) 0.077(3) Uiso 0.50 1 d P A 2
H9C H 0.8409 0.4043 0.6395 0.092 Uiso 0.50 1 calc PR A 2
H9D H 0.8920 0.4669 0.5376 0.092 Uiso 0.50 1 calc PR A 2
C10 C 0.9188(11) 0.3296(11) 0.6294(11) 0.084(3) Uiso 0.50 1 d P A 1
H10A H 0.8995 0.2795 0.6857 0.100 Uiso 0.50 1 calc PR A 1
H10B H 0.9880 0.3960 0.6433 0.100 Uiso 0.50 1 calc PR A 1
C10A C 0.9502(16) 0.3690(17) 0.5798(17) 0.124(6) Uiso 0.50 1 d P A 2
H10C H 1.0182 0.4289 0.5531 0.149 Uiso 0.50 1 calc PR A 2
H10D H 0.9626 0.3596 0.6497 0.149 Uiso 0.50 1 calc PR A 2
C11 C 0.9244(6) 0.2737(7) 0.5284(8) 0.112(3) Uani 1 1 d . . .
H11A H 0.9702 0.3270 0.4781 0.135 Uiso 0.50 1 calc PR A 1
H11B H 0.9478 0.2199 0.5386 0.135 Uiso 0.50 1 calc PR A 1
H11C H 0.9389 0.2252 0.5693 0.135 Uiso 0.50 1 calc PR A 2
H11D H 0.9670 0.2903 0.4671 0.135 Uiso 0.50 1 calc PR A 2
C12 C 0.8086(6) 0.2234(5) 0.5062(5) 0.0887(19) Uani 1 1 d . A .
H12A H 0.7938 0.1958 0.4380 0.106 Uiso 1 1 calc R . .
H12B H 0.7659 0.1628 0.5517 0.106 Uiso 1 1 calc R . .

loop_
_atom_site_aniso_label
_atom_site_aniso_U_11
_atom_site_aniso_U_22
_atom_site_aniso_U_33
_atom_site_aniso_U_23
_atom_site_aniso_U_13
_atom_site_aniso_U_12
Ca 0.0470(6) 0.0470(6) 0.0495(9) 0.000 0.000 0.0235(3)
O1 0.069(2) 0.075(2) 0.067(2) -0.0090(17) -0.0172(17) 0.0402(18)
C1 0.040(3) 0.036(3) 0.056(3) 0.000 0.000 0.020(2)
C2 0.037(3) 0.040(3) 0.053(3) 0.000 0.000 0.019(2)
C3 0.037(3) 0.042(3) 0.062(4) 0.000 0.000 0.018(2)
C4 0.042(3) 0.045(3) 0.083(5) 0.000 0.000 0.019(3)
C5 0.038(3) 0.065(4) 0.097(6) 0.000 0.000 0.018(3)
C6 0.039(3) 0.050(4) 0.102(6) 0.000 0.000 0.005(3)
C7 0.050(3) 0.042(3) 0.077(4) 0.000 0.000 0.014(3)
C8 0.047(3) 0.045(3) 0.058(4) 0.000 0.000 0.022(2)
C11 0.088(4) 0.108(5) 0.160(8) -0.014(5) -0.015(5) 0.064(4)
C12 0.101(5) 0.085(4) 0.092(5) 0.003(3) -0.018(3) 0.055(4)

loop_
_atom_type_symbol
_atom_type_description
_atom_type_scat_dispersion_real
_atom_type_scat_dispersion_imag
_atom_type_scat_source
C C 0.0033 0.0016 'International Tables Vol C Tables 4.2.6.8 and 6.1.1.4'
H H 0.0000 0.0000 'International Tables Vol C Tables 4.2.6.8 and 6.1.1.4'
O O 0.0106 0.0060 'International Tables Vol C Tables 4.2.6.8 and 6.1.1.4'
Ca Ca 0.2262 0.3064 'International Tables Vol C Tables 4.2.6.8 and 6.1.1.4'

loop_
_geom_angle_atom_site_label_1
_geom_angle_atom_site_label_2
_geom_angle_atom_site_label_3
_geom_angle
_geom_angle_site_symmetry_1
_geom_angle_site_symmetry_3
O1 Ca O1 84.38(14) 3_665 2_655
O1 Ca O1 84.38(14) 3_665 .
O1 Ca O1 84.38(14) 2_655 .
O1 Ca C1 107.51(14) 3_665 3_665
O1 Ca C1 107.95(14) 2_655 3_665
O1 Ca C1 163.32(14) . 3_665
O1 Ca C1 107.95(14) 3_665 .
O1 Ca C1 163.32(14) 2_655 .
O1 Ca C1 107.51(13) . .
C1 Ca C1 58.21(15) 3_665 .
O1 Ca C1 163.32(14) 3_665 2_655
O1 Ca C1 107.51(14) 2_655 2_655
O1 Ca C1 107.95(14) . 2_655
C1 Ca C1 58.21(16) 3_665 2_655
C1 Ca C1 58.21(16) . 2_655
O1 Ca C2 137.77(14) 3_665 3_665
O1 Ca C2 94.59(13) 2_655 3_665
O1 Ca C2 137.67(15) . 3_665
C1 Ca C2 33.12(15) 3_665 3_665
C1 Ca C2 68.73(14) . 3_665
C1 Ca C2 32.46(15) 2_655 3_665
O1 Ca C2 94.59(13) 3_665 .
O1 Ca C2 137.67(15) 2_655 .
O1 Ca C2 137.78(14) . .
C1 Ca C2 32.46(15) 3_665 .
C1 Ca C2 33.12(15) . .
C1 Ca C2 68.73(14) 2_655 .
C2 Ca C2 58.85(16) 3_665 .
O1 Ca C2 137.67(15) 3_665 2_655
O1 Ca C2 137.77(14) 2_655 2_655
O1 Ca C2 94.59(13) . 2_655
C1 Ca C2 68.73(14) 3_665 2_655
C1 Ca C2 32.46(15) . 2_655
C1 Ca C2 33.12(15) 2_655 2_655
C2 Ca C2 58.85(16) 3_665 2_655
C2 Ca C2 58.85(16) . 2_655
O1 Ca Ca 129.15(10) 3_665 10_556
O1 Ca Ca 129.15(10) 2_655 10_556
O1 Ca Ca 129.15(10) . 10_556
C1 Ca Ca 34.17(9) 3_665 10_556
C1 Ca Ca 34.17(9) . 10_556
C1 Ca Ca 34.17(9) 2_655 10_556
C2 Ca Ca 34.56(10) 3_665 10_556
C2 Ca Ca 34.56(10) . 10_556
C2 Ca Ca 34.56(10) 2_655 10_556
C9 O1 C12 102.1(6) . .
C9 O1 C9A 29.8(6) . .
C12 O1 C9A 110.9(6) . .
C9 O1 Ca 134.9(5) . .
C12 O1 Ca 122.9(3) . .
C9A O1 Ca 120.6(6) . .
C2 C1 C2 121.4(5) 2_655 .
C2 C1 Ca 74.23(17) 2_655 10_556
C2 C1 Ca 73.89(17) . 10_556
C2 C1 Ca 74.23(17) 2_655 .
C2 C1 Ca 73.89(17) . .
Ca C1 Ca 111.65(19) 10_556 .
C2 C1 H1A 119.2 2_655 .
C2 C1 H1A 119.3 . .
Ca C1 H1A 124.2 10_556 .
Ca C1 H1A 124.2 . .
C3 C2 C1 121.2(5) . 3_665
C3 C2 C1 120.2(5) . .
C1 C2 C1 118.6(5) 3_665 .
C3 C2 Ca 124.56(10) . 10_556
C1 C2 Ca 73.31(17) 3_665 10_556
C1 C2 Ca 73.00(17) . 10_556
C3 C2 Ca 124.56(10) . .
C1 C2 Ca 73.31(17) 3_665 .
C1 C2 Ca 72.99(17) . .
Ca C2 Ca 110.88(19) 10_556 .
C8 C3 C2 123.5(5) . .
C8 C3 C4 114.4(5) . .
C2 C3 C4 122.1(5) . .
C5 C4 C3 121.4(6) . .
C5 C4 H4A 119.3 . .
C3 C4 H4A 119.3 . .
C6 C5 C4 121.4(6) . .
C6 C5 H5A 119.3 . .
C4 C5 H5A 119.3 . .
C5 C6 C7 119.1(6) . .
C5 C6 H6A 120.4 . .
C7 C6 H6A 120.4 . .
C8 C7 C6 121.1(6) . .
C8 C7 H7A 119.5 . .
C6 C7 H7A 119.5 . .
C7 C8 C3 122.7(6) . .
C7 C8 H8A 118.7 . .
C3 C8 H8A 118.7 . .
O1 C9 C10 111.0(9) . .
O1 C9 H9A 109.4 . .
C10 C9 H9A 109.4 . .
O1 C9 H9B 109.4 . .
C10 C9 H9B 109.4 . .
H9A C9 H9B 108.0 . .
O1 C9A C10A 101.9(11) . .
O1 C9A H9C 111.4 . .
C10A C9A H9C 111.4 . .
O1 C9A H9D 111.4 . .
C10A C9A H9D 111.4 . .
H9C C9A H9D 109.2 . .
C9 C10 C11 101.7(10) . .
C9 C10 H10A 111.4 . .
C11 C10 H10A 111.4 . .
C9 C10 H10B 111.4 . .
C11 C10 H10B 111.4 . .
H10A C10 H10B 109.3 . .
C11 C10A C9A 113.2(15) . .
C11 C10A H10C 109.0 . .
C9A C10A H10C 109.0 . .
C11 C10A H10D 108.9 . .
C9A C10A H10D 108.9 . .
H10C C10A H10D 107.8 . .
C10A C11 C12 105.2(10) . .
C10A C11 C10 31.8(9) . .
C12 C11 C10 95.4(7) . .
C10A C11 H11A 81.1 . .
C12 C11 H11A 112.7 . .
C10 C11 H11A 112.7 . .
C10A C11 H11B 130.9 . .
C12 C11 H11B 112.7 . .
C10 C11 H11B 112.7 . .
H11A C11 H11B 110.1 . .
C10A C11 H11C 110.7 . .
C12 C11 H11C 110.7 . .
C10 C11 H11C 87.0 . .
H11A C11 H11C 129.7 . .
H11B C11 H11C 26.5 . .
C10A C11 H11D 110.7 . .
C12 C11 H11D 110.7 . .
C10 C11 H11D 140.9 . .
H11A C11 H11D 30.7 . .
H11B C11 H11D 84.2 . .
H11C C11 H11D 108.8 . .
O1 C12 C11 105.8(5) . .
O1 C12 H12A 110.6 . .
C11 C12 H12A 110.6 . .
O1 C12 H12B 110.6 . .
C11 C12 H12B 110.6 . .
H12A C12 H12B 108.7 . .

loop_
_geom_bond_atom_site_label_1
_geom_bond_atom_site_label_2
_geom_bond_distance
_geom_bond_site_symmetry_2
Ca O1 2.405(4) 3_665
Ca O1 2.405(3) 2_655
Ca O1 2.405(3) .
Ca C1 2.586(3) 3_665
Ca C1 2.586(3) .
Ca C1 2.586(3) 2_655
Ca C2 2.598(3) 3_665
Ca C2 2.598(3) .
Ca C2 2.598(3) 2_655
Ca Ca 4.279(3) 10_556
O1 C9 1.401(12) .
O1 C12 1.438(7) .
O1 C9A 1.462(13) .
C1 C2 1.449(7) 2_655
C1 C2 1.478(7) .
C1 Ca 2.586(3) 10_556
C1 H1A 0.9627 .
C2 C3 1.435(7) .
C2 C1 1.449(7) 3_665
C2 Ca 2.598(3) 10_556
C3 C8 1.431(8) .
C3 C4 1.436(8) .
C4 C5 1.404(8) .
C4 H4A 0.9500 .
C5 C6 1.354(10) .
C5 H5A 0.9500 .
C6 C7 1.397(10) .
C6 H6A 0.9500 .
C7 C8 1.363(8) .
C7 H7A 0.9500 .
C8 H8A 0.9500 .
C9 C10 1.465(17) .
C9 H9A 0.9900 .
C9 H9B 0.9900 .
C9A C10A 1.46(2) .
C9A H9C 0.9900 .
C9A H9D 0.9900 .
C10 C11 1.614(18) .
C10 H10A 0.9900 .
C10 H10B 0.9900 .
C10A C11 1.41(2) .
C10A H10C 0.9900 .
C10A H10D 0.9900 .
C11 C12 1.470(10) .
C11 H11A 0.9900 .
C11 H11B 0.9900 .
C11 H11C 0.9900 .
C11 H11D 0.9900 .
C12 H12A 0.9900 .
C12 H12B 0.9900 .
